data_1541914
loop_
_publ_author_name
'Gerstner, Nels C.'
'Adams, Christopher S.'
'Grigg, R. David'
'Tretbar, Maik'
'Rigoli, Jared W.'
'Schomaker, Jennifer M.'

_publ_section_title
;
 Diastereoselective Synthesis of the Aminocyclitol Core of Jogyamycin via
 an Allene Aziridination Strategy.
;
_journal_issue 2
_journal_name_full 'Organic letters'
_journal_page_first 284
_journal_page_last 287
_journal_paper_doi 10.1021/acs.orglett.5b03453
_journal_volume 18
_journal_year 2016
_chemical_absolute_configuration ad
_chemical_compound_source 'Schomaker Lab No. CSA8084'
_chemical_formula_moiety 'C11 H21 N O5 S'
_chemical_formula_sum 'C11 H21 N O5 S'
_chemical_formula_weight 279.35
_chemical_name_systematic
;       
'4-ethyl-5-hydroxy-4-(-2-hydroxy-3-methylbut-3
-en-2-yl)-1,2,3-oxathiazepane 2,2-dioxide'
;
_chemical_properties_physical air-stable
_space_group_crystal_system orthorhombic
_space_group_IT_number 19
_space_group_name_Hall 'P 2ac 2ab'
_space_group_name_H-M_alt 'P 21 21 21'
_symmetry_space_group_name_Hall 'P 2ac 2ab'
_symmetry_space_group_name_H-M 'P 21 21 21'
_atom_sites_solution_hydrogens mixed
_audit_creation_method
;
Olex2 1.2
(compiled 2013.09.17 svn.r2790 for OlexSys, GUI svn.r4601)
;
_cell_angle_alpha 90
_cell_angle_beta 90
_cell_angle_gamma 90
_cell_formula_units_Z 4
_cell_length_a 7.4335(15)
_cell_length_b 12.118(2)
_cell_length_c 14.438(3)
_cell_measurement_reflns_used 9891
_cell_measurement_temperature 100(2)
_cell_measurement_theta_max 70.1029
_cell_measurement_theta_min 4.7660
_cell_volume 1300.6(4)
_computing_cell_refinement 'SAINT+ Ver. 8.30C (Bruker-AXS, 2013)'
_computing_data_collection 'APEX2 Ver. 2013.2-0 (Bruker-AXS, 2013)'
_computing_data_reduction 'SAINT+ Ver. 8.30C (Bruker-AXS, 2013)'
_computing_molecular_graphics 'SHELXL-2014/6 (Sheldrick, 2014)'
_computing_publication_material 'SHELXL-2014/6 (Sheldrick, 2014)'
_computing_structure_refinement 'SHELXL-2014/6 (Sheldrick, 2014)'
_computing_structure_solution 'SHELXL-2014/6 (Sheldrick, 2014)'
_diffrn_ambient_temperature 100(2)
_diffrn_detector_area_resol_mean 7.9
_diffrn_detector_type 'CCD area detector'
_diffrn_measured_fraction_theta_full 1.000
_diffrn_measured_fraction_theta_max 1.000
_diffrn_measurement_device 'three-circle diffractometer'
_diffrn_measurement_device_type 'Bruker SMART APEX2 area detector'
_diffrn_measurement_method '0.60\% \w and 0.6\% \f scans'
_diffrn_radiation_collimation '0.5 mm double-pinhole'
_diffrn_radiation_monochromator 'equatorially mounted graphite'
_diffrn_radiation_probe x-ray
_diffrn_radiation_type 'Cu K\a'
_diffrn_radiation_wavelength 1.54178
_diffrn_radiation_xray_symbol K-L~3~
_diffrn_reflns_av_unetI/netI 0.0192
_diffrn_reflns_laue_measured_fraction_full 1.000
_diffrn_reflns_laue_measured_fraction_max 1.000
_diffrn_reflns_number 2461
_diffrn_reflns_point_group_measured_fraction_full 0.998
_diffrn_reflns_point_group_measured_fraction_max 0.996
_diffrn_reflns_theta_full 67.000
_diffrn_reflns_theta_max 70.086
_diffrn_reflns_theta_min 4.764
_diffrn_source 'sealed X-ray tube'
_diffrn_source_type 'Siemens, K FFCU 2K 90'
_exptl_absorpt_coefficient_mu 2.358
_exptl_absorpt_correction_type multi-scan
_exptl_crystal_colour colorless
_exptl_crystal_density_diffrn 1.427
_exptl_crystal_description needle
_exptl_crystal_F_000 600
_exptl_crystal_recrystallization_method 'dichlormethan, n-hexane'
_exptl_crystal_size_max 0.15
_exptl_crystal_size_mid 0.07
_exptl_crystal_size_min 0.05
_exptl_transmission_factor_max 0.753299
_exptl_transmission_factor_min 0.648046
_refine_diff_density_max 0.222
_refine_diff_density_min -0.313
_refine_diff_density_rms 0.044
_refine_ls_abs_structure_details
;
 Flack x determined using 985 quotients [(I+)-(I-)]/[(I+)+(I-)]
 (Parsons, Flack and Wagner, Acta Cryst. B69 (2013) 249-259).
;
_refine_ls_abs_structure_Flack 0.154(8)
_refine_ls_extinction_method none
_refine_ls_goodness_of_fit_ref 1.035
_refine_ls_hydrogen_treatment mixed
_refine_ls_matrix_type full
_refine_ls_number_parameters 176
_refine_ls_number_reflns 2461
_refine_ls_number_restraints 0
_refine_ls_restrained_S_all 1.035
_refine_ls_R_factor_all 0.0283
_refine_ls_R_factor_gt 0.0277
_refine_ls_shift/su_max 0.000
_refine_ls_shift/su_mean 0.000
_refine_ls_structure_factor_coef Fsqd
_refine_ls_weighting_details 'w=1/[\s^2^(Fo^2^)+(0.0442P)^2^+0.5028P] where P=(Fo^2^+2Fc^2^)/3'
_refine_ls_weighting_scheme calc
_refine_ls_wR_factor_gt 0.0729
_refine_ls_wR_factor_ref 0.0733
_reflns_Friedel_coverage 0.707
_reflns_friedel_fraction_full 0.996
_reflns_friedel_fraction_max 0.989
_reflns_number_gt 2412
_reflns_number_total 2461
_reflns_threshold_expression 'I > 2\s(I)'
_cod_data_source_file ol5b03453_si_004.cif
_cod_data_source_block schomaker48
_cod_depositor_comments 'Adding full bibliography for 1541913--1541914.cif.'
_cod_original_cell_volume 1300.6(5)
_cod_database_code 1541914
_shelx_space_group_comment
;
The symmetry employed for this shelxl refinement is uniquely defined
by the following loop, which should always be used as a source of
symmetry information in preference to the above space-group names.
They are only intended as comments.
;
_shelxl_version_number 2014/6

loop_
_space_group_symop_operation_xyz
'x, y, z'
'-x+1/2, -y, z+1/2'
'x+1/2, -y+1/2, -z'
'-x, y+1/2, -z+1/2'

loop_
_atom_site_label
_atom_site_type_symbol
_atom_site_fract_x
_atom_site_fract_y
_atom_site_fract_z
_atom_site_U_iso_or_equiv
_atom_site_adp_type
_atom_site_occupancy
_atom_site_site_symmetry_order
_atom_site_calc_flag
_atom_site_refinement_flags_posn
_atom_site_refinement_flags_adp
S1 S 0.86415(7) 0.37451(5) 0.19872(4) 0.01671(15) Uani 1 1 d . .
O1 O 1.0729(2) 0.37936(14) -0.07078(11) 0.0180(4) Uani 1 1 d . .
H1 H 1.1383 0.3244 -0.0819 0.027 Uiso 1 1 calc R U
O2 O 1.2505(2) 0.23867(13) 0.05107(12) 0.0198(4) Uani 1 1 d . .
H2 H 1.3126 0.1830 0.0645 0.030 Uiso 1 1 calc R U
O3 O 0.8112(2) 0.48061(15) 0.23101(12) 0.0222(4) Uani 1 1 d . .
O4 O 0.7276(2) 0.29333(14) 0.18154(12) 0.0221(4) Uani 1 1 d . .
O5 O 0.9967(2) 0.33208(14) 0.27577(11) 0.0191(4) Uani 1 1 d . .
N6 N 0.9776(3) 0.38128(17) 0.10366(13) 0.0166(4) Uani 1 1 d . .
H6 H 0.9773 0.3144 0.0700 0.020 Uiso 1 1 d R U
C7 C 1.1726(3) 0.4585(2) -0.01592(16) 0.0173(5) Uani 1 1 d . .
C8 C 1.1943(3) 0.5219(2) 0.15729(17) 0.0174(5) Uani 1 1 d . .
H8A H 1.1092 0.5812 0.1399 0.021 Uiso 1 1 calc R U
H8B H 1.1621 0.4975 0.2206 0.021 Uiso 1 1 calc R U
C9 C 1.3659(3) 0.4596(2) -0.05258(17) 0.0201(5) Uani 1 1 d . .
H9A H 1.4151 0.3846 -0.0509 0.030 Uiso 1 1 calc R U
H9B H 1.4397 0.5081 -0.0138 0.030 Uiso 1 1 calc R U
H9C H 1.3666 0.4868 -0.1165 0.030 Uiso 1 1 calc R U
C10 C 1.2952(3) 0.2860(2) 0.21260(17) 0.0201(5) Uani 1 1 d . .
H10A H 1.3867 0.2269 0.2174 0.024 Uiso 1 1 calc R U
H10B H 1.3343 0.3470 0.2535 0.024 Uiso 1 1 calc R U
C11 C 1.0764(3) 0.5689(2) -0.03289(17) 0.0193(5) Uani 1 1 d . .
C12 C 1.2958(3) 0.3286(2) 0.11295(17) 0.0174(5) Uani 1 1 d . .
H12 H 1.4203 0.3541 0.0978 0.021 Uiso 1 1 calc R U
C13 C 1.3832(4) 0.5720(2) 0.16109(19) 0.0247(5) Uani 1 1 d . .
H13A H 1.4118 0.6058 0.1012 0.037 Uiso 1 1 calc R U
H13B H 1.4710 0.5140 0.1748 0.037 Uiso 1 1 calc R U
H13C H 1.3876 0.6284 0.2097 0.037 Uiso 1 1 calc R U
C14 C 1.1663(4) 0.6614(2) -0.04746(19) 0.0262(6) Uani 1 1 d . .
C15 C 1.1195(3) 0.24123(19) 0.24993(17) 0.0199(5) Uani 1 1 d . .
H15A H 1.0616 0.1944 0.2023 0.024 Uiso 1 1 calc R U
H15B H 1.1437 0.1947 0.3049 0.024 Uiso 1 1 calc R U
C16 C 1.1634(3) 0.42358(19) 0.09086(16) 0.0156(5) Uani 1 1 d . .
C17 C 0.8733(4) 0.5685(2) -0.0358(2) 0.0269(6) Uani 1 1 d . .
H17A H 0.8322 0.5157 -0.0827 0.040 Uiso 1 1 calc R U
H17B H 0.8299 0.6425 -0.0516 0.040 Uiso 1 1 calc R U
H17C H 0.8261 0.5470 0.0250 0.040 Uiso 1 1 calc R U
H14A H 1.293(4) 0.665(2) -0.047(2) 0.020(7) Uiso 1 1 d . .
H14B H 1.103(4) 0.732(3) -0.057(2) 0.030(8) Uiso 1 1 d . .

loop_
_atom_site_aniso_label
_atom_site_aniso_U_11
_atom_site_aniso_U_22
_atom_site_aniso_U_33
_atom_site_aniso_U_23
_atom_site_aniso_U_13
_atom_site_aniso_U_12
S1 0.0142(3) 0.0184(3) 0.0175(3) -0.0007(2) 0.0015(2) -0.0006(2)
O1 0.0185(8) 0.0161(8) 0.0195(8) -0.0036(7) -0.0019(6) 0.0016(7)
O2 0.0217(9) 0.0155(8) 0.0222(9) -0.0024(7) -0.0015(7) 0.0041(7)
O3 0.0197(9) 0.0222(8) 0.0249(9) -0.0027(7) 0.0036(7) 0.0025(7)
O4 0.0187(8) 0.0261(9) 0.0217(9) -0.0012(7) 0.0020(7) -0.0042(7)
O5 0.0184(8) 0.0211(8) 0.0177(8) -0.0003(7) 0.0011(7) 0.0010(7)
N6 0.0158(9) 0.0169(9) 0.0172(9) -0.0025(8) -0.0003(7) -0.0003(8)
C7 0.0176(12) 0.0169(11) 0.0175(11) -0.0008(9) -0.0008(9) -0.0011(9)
C8 0.0166(12) 0.0172(11) 0.0183(11) -0.0029(9) 0.0006(9) -0.0005(9)
C9 0.0185(12) 0.0218(12) 0.0199(11) 0.0006(10) 0.0014(10) -0.0012(10)
C10 0.0182(11) 0.0202(11) 0.0217(12) 0.0015(10) -0.0027(10) 0.0021(9)
C11 0.0232(13) 0.0196(12) 0.0151(11) -0.0005(9) -0.0007(9) 0.0028(10)
C12 0.0160(11) 0.0170(11) 0.0191(11) -0.0012(9) -0.0005(9) 0.0004(9)
C13 0.0210(12) 0.0258(12) 0.0272(13) -0.0072(11) 0.0002(11) -0.0061(11)
C14 0.0310(16) 0.0198(12) 0.0277(13) 0.0036(11) -0.0012(12) 0.0024(11)
C15 0.0215(12) 0.0181(11) 0.0201(12) 0.0005(9) 0.0004(10) 0.0036(10)
C16 0.0133(11) 0.0165(11) 0.0171(11) -0.0002(9) 0.0010(9) -0.0007(9)
C17 0.0247(13) 0.0230(13) 0.0332(14) 0.0023(11) -0.0034(12) 0.0058(11)

loop_
_atom_type_symbol
_atom_type_description
_atom_type_scat_dispersion_real
_atom_type_scat_dispersion_imag
_atom_type_scat_source
C C 0.0181 0.0091 'International Tables Vol C Tables 4.2.6.8 and 6.1.1.4'
H H 0.0000 0.0000 'International Tables Vol C Tables 4.2.6.8 and 6.1.1.4'
N N 0.0311 0.0180 'International Tables Vol C Tables 4.2.6.8 and 6.1.1.4'
O O 0.0492 0.0322 'International Tables Vol C Tables 4.2.6.8 and 6.1.1.4'
S S 0.3331 0.5567 'International Tables Vol C Tables 4.2.6.8 and 6.1.1.4'

loop_
_geom_angle_atom_site_label_1
_geom_angle_atom_site_label_2
_geom_angle_atom_site_label_3
_geom_angle
O3 S1 O4 118.70(11)
O3 S1 O5 103.71(10)
O4 S1 O5 109.96(10)
O3 S1 N6 112.17(11)
O4 S1 N6 104.94(10)
O5 S1 N6 106.91(10)
C15 O5 S1 116.87(14)
C16 N6 S1 127.58(16)
O1 C7 C9 107.28(19)
O1 C7 C11 104.56(18)
C9 C7 C11 111.9(2)
O1 C7 C16 109.30(18)
C9 C7 C16 112.04(19)
C11 C7 C16 111.33(19)
C13 C8 C16 117.7(2)
C15 C10 C12 117.3(2)
C14 C11 C17 120.2(2)
C14 C11 C7 121.9(2)
C17 C11 C7 117.8(2)
O2 C12 C10 109.02(19)
O2 C12 C16 106.53(18)
C10 C12 C16 116.3(2)
O5 C15 C10 110.85(19)
N6 C16 C8 109.09(18)
N6 C16 C12 107.99(18)
C8 C16 C12 110.53(19)
N6 C16 C7 104.53(18)
C8 C16 C7 112.81(19)
C12 C16 C7 111.59(18)

loop_
_geom_bond_atom_site_label_1
_geom_bond_atom_site_label_2
_geom_bond_distance
S1 O3 1.4231(19)
S1 O4 1.4354(18)
S1 O5 1.5726(17)
S1 N6 1.613(2)
O1 C7 1.447(3)
O2 C12 1.449(3)
O5 C15 1.478(3)
N6 C16 1.485(3)
C7 C9 1.532(3)
C7 C11 1.537(3)
C7 C16 1.600(3)
C8 C13 1.530(3)
C8 C16 1.547(3)
C10 C15 1.513(3)
C10 C12 1.529(3)
C11 C14 1.322(4)
C11 C17 1.510(4)
C12 C16 1.548(3)

loop_
_geom_torsion_atom_site_label_1
_geom_torsion_atom_site_label_2
_geom_torsion_atom_site_label_3
_geom_torsion_atom_site_label_4
_geom_torsion
O3 S1 O5 C15 -160.98(16)
O4 S1 O5 C15 71.11(18)
N6 S1 O5 C15 -42.29(18)
O3 S1 N6 C16 70.6(2)
O4 S1 N6 C16 -159.23(19)
O5 S1 N6 C16 -42.5(2)
O1 C7 C11 C14 -136.9(2)
C9 C7 C11 C14 -21.1(3)
C16 C7 C11 C14 105.2(3)
O1 C7 C11 C17 41.0(3)
C9 C7 C11 C17 156.8(2)
C16 C7 C11 C17 -76.9(3)
C15 C10 C12 O2 -61.6(3)
C15 C10 C12 C16 58.9(3)
S1 O5 C15 C10 90.7(2)
C12 C10 C15 O5 -77.8(3)
S1 N6 C16 C8 -35.4(3)
S1 N6 C16 C12 84.7(2)
S1 N6 C16 C7 -156.32(17)
C13 C8 C16 N6 175.1(2)
C13 C8 C16 C12 56.5(3)
C13 C8 C16 C7 -69.2(3)
O2 C12 C16 N6 57.7(2)
C10 C12 C16 N6 -64.0(3)
O2 C12 C16 C8 176.98(18)
C10 C12 C16 C8 55.2(3)
O2 C12 C16 C7 -56.6(2)
C10 C12 C16 C7 -178.36(19)
O1 C7 C16 N6 -38.1(2)
C9 C7 C16 N6 -156.82(19)
C11 C7 C16 N6 76.9(2)
O1 C7 C16 C8 -156.45(18)
C9 C7 C16 C8 84.8(2)
C11 C7 C16 C8 -41.4(3)
O1 C7 C16 C12 78.4(2)
C9 C7 C16 C12 -40.4(3)
C11 C7 C16 C12 -166.6(2)
